data_2312093
loop_
_publ_author_name
'Zhang, Dan Qi'
'Song, Li'
'Wu, Jin Tao'
'Zhu, Yu Fan'
'Xu, Wen Ze'
'Lai, Jia Qi'
'Chai, Wen Xiang'

_publ_section_title
;
 Structural, spectroscopic, luminescence sensing and TD-DFT theoretical
 studies of a CuP<sub>2</sub>N-type complex.
;
_journal_coeditor_code ZO3034
_journal_issue 'Pt 5'
_journal_name_full 'Acta crystallographica. Section C, Structural chemistry'
_journal_page_first 186
_journal_page_last 192
_journal_paper_doi 10.1107/S2053229623003340
_journal_volume 79
_journal_year 2023
_chemical_formula_iupac '[Cu (C11 H9 N1) (C44 H33 P2)] P F6'
_chemical_formula_moiety 'C55 H41 Cu N P2 +, F6 P -'
_chemical_formula_sum 'C55 H41 Cu F6 N P3'
_chemical_formula_weight 986.34
_space_group_crystal_system triclinic
_space_group_IT_number 2
_space_group_name_Hall '-P 1'
_space_group_name_H-M_alt 'P -1'
_atom_sites_solution_hydrogens geom
_atom_sites_solution_primary direct
_audit_creation_method
;
Olex2 1.2
(compiled 2018.05.29 svn.r3508 for OlexSys, GUI svn.r5506)
;
_cell_angle_alpha 73.751(2)
_cell_angle_beta 74.975(2)
_cell_angle_gamma 74.263(2)
_cell_formula_units_Z 2
_cell_length_a 11.0585(8)
_cell_length_b 12.0918(8)
_cell_length_c 19.5318(14)
_cell_measurement_reflns_used 9830
_cell_measurement_temperature 170(2)
_cell_measurement_theta_max 27.09
_cell_measurement_theta_min 2.31
_cell_volume 2365.4(3)
_computing_cell_refinement
;
SAINT (Bruker, 2016)
;
_computing_data_collection
;
APEX2 (Bruker, 2016)
;
_computing_data_reduction
;
SAINT (Bruker, 2016)
;
_computing_molecular_graphics
;
OLEX2 (Dolomanov <i>et al.</i>,  2009)
;
_computing_publication_material
;
OLEX2 (Dolomanov <i>et al.</i>,  2009)
;
_computing_structure_refinement
;
SHELXL (Sheldrick, 2015)
;
_computing_structure_solution
;
SHELXS (Sheldrick, 2008)
;
_diffrn_ambient_temperature 170.0
_diffrn_measured_fraction_theta_full 0.999
_diffrn_measured_fraction_theta_max 0.998
_diffrn_measurement_device_type 'Bruker APEXII CCD'
_diffrn_measurement_method '\f and \w scans'
_diffrn_radiation_type MoK\a
_diffrn_radiation_wavelength 0.71073
_diffrn_reflns_av_R_equivalents 0.0333
_diffrn_reflns_av_unetI/netI 0.0292
_diffrn_reflns_limit_h_max 13
_diffrn_reflns_limit_h_min -14
_diffrn_reflns_limit_k_max 15
_diffrn_reflns_limit_k_min -15
_diffrn_reflns_limit_l_max 25
_diffrn_reflns_limit_l_min -25
_diffrn_reflns_number 44079
_diffrn_reflns_theta_full 25.242
_diffrn_reflns_theta_max 27.112
_diffrn_reflns_theta_min 2.216
_diffrn_standards_number 0
_exptl_absorpt_coefficient_mu 0.625
_exptl_absorpt_correction_T_max 0.7455
_exptl_absorpt_correction_T_min 0.6707
_exptl_absorpt_correction_type multi-scan
_exptl_absorpt_process_details
;
(SADABS; Bruker, 2016)
;
_exptl_crystal_colour colourless
_exptl_crystal_density_diffrn 1.385
_exptl_crystal_description block
_exptl_crystal_F_000 1012
_exptl_crystal_size_max 0.401
_exptl_crystal_size_mid 0.281
_exptl_crystal_size_min 0.194
_refine_diff_density_max 0.642
_refine_diff_density_min -0.631
_refine_ls_extinction_method none
_refine_ls_goodness_of_fit_ref 1.024
_refine_ls_hydrogen_treatment constr
_refine_ls_matrix_type full
_refine_ls_number_parameters 595
_refine_ls_number_reflns 10430
_refine_ls_number_restraints 0
_refine_ls_restrained_S_all 1.024
_refine_ls_R_factor_all 0.0536
_refine_ls_R_factor_gt 0.0416
_refine_ls_shift/su_max 0.001
_refine_ls_shift/su_mean 0.000
_refine_ls_structure_factor_coef Fsqd
_refine_ls_weighting_details 'w=1/[\s^2^(Fo^2^)+(0.0467P)^2^+2.3198P] where P=(Fo^2^+2Fc^2^)/3'
_refine_ls_weighting_scheme calc
_refine_ls_wR_factor_gt 0.1019
_refine_ls_wR_factor_ref 0.1099
_reflns_number_gt 8640
_reflns_number_total 10430
_reflns_threshold_expression 'I > 2\s(I)'
_cod_data_source_file zo3034sup1.cif
_cod_data_source_block I
_cod_depositor_comments 'Adding full bibliography for 2312093.cif.'
_cod_database_code 2312093
_cod_database_fobs_code 2312093
_shelx_space_group_comment
;
The symmetry employed for this shelxl refinement is uniquely defined
by the following loop, which should always be used as a source of
symmetry information in preference to the above space-group names.
They are only intended as comments.
;
_shelx_estimated_absorpt_t_min 0.788
_shelx_estimated_absorpt_t_max 0.888
_shelxl_version_number 2.014

loop_
_space_group_symop_operation_xyz
'x, y, z'
'-x, -y, -z'

loop_
_atom_site_type_symbol
_atom_site_label
_atom_site_fract_x
_atom_site_fract_y
_atom_site_fract_z
_atom_site_U_iso_or_equiv
_atom_site_adp_type
_atom_site_calc_flag
_atom_site_occupancy
_atom_site_disorder_assembly
_atom_site_disorder_group
Cu Cu1 0.59207(2) 0.64341(2) 0.29174(2) 0.02654(8) Uani d 1 . .
P P1 0.46820(5) 0.55379(5) 0.25916(3) 0.02431(12) Uani d 1 . .
P P2 0.63825(5) 0.78051(4) 0.18955(3) 0.02415(12) Uani d 1 . .
N N1 0.66635(19) 0.60746(17) 0.37956(10) 0.0321(4) Uani d 1 . .
C C1 0.7838(2) 0.5375(2) 0.38029(14) 0.0388(5) Uani d 1 . .
H H1 0.829284 0.509869 0.337736 0.047 Uiso calc 1 . .
C C2 0.8411(3) 0.5039(3) 0.43983(16) 0.0507(7) Uani d 1 . .
H H2 0.924436 0.454643 0.438328 0.061 Uiso calc 1 . .
C C3 0.7745(3) 0.5436(3) 0.50171(16) 0.0587(8) Uani d 1 . .
H H3 0.811350 0.521751 0.543711 0.070 Uiso calc 1 . .
C C4 0.6542(3) 0.6150(3) 0.50192(15) 0.0507(7) Uani d 1 . .
H H4 0.607265 0.642400 0.544318 0.061 Uiso calc 1 . .
C C5 0.6013(2) 0.6472(2) 0.44001(13) 0.0368(5) Uani d 1 . .
C C6 0.4738(2) 0.7273(2) 0.43820(13) 0.0367(5) Uani d 1 . .
C C7 0.3692(3) 0.7052(3) 0.49381(15) 0.0472(6) Uani d 1 . .
H H7 0.378762 0.636254 0.531747 0.057 Uiso calc 1 . .
C C8 0.2514(3) 0.7830(3) 0.49416(17) 0.0556(8) Uani d 1 . .
H H8 0.180676 0.766828 0.532195 0.067 Uiso calc 1 . .
C C9 0.2362(3) 0.8834(3) 0.43987(18) 0.0542(7) Uani d 1 . .
H H9 0.155463 0.937077 0.440833 0.065 Uiso calc 1 . .
C C10 0.3385(3) 0.9061(2) 0.38383(16) 0.0491(7) Uani d 1 . .
H H10 0.327818 0.974916 0.345885 0.059 Uiso calc 1 . .
C C11 0.4568(3) 0.8285(2) 0.38300(14) 0.0405(6) Uani d 1 . .
H H11 0.526784 0.844570 0.344403 0.049 Uiso calc 1 . .
C C12 0.2984(2) 0.62007(18) 0.27299(12) 0.0283(4) Uani d 1 . .
C C13 0.2490(2) 0.6855(2) 0.32603(15) 0.0390(6) Uani d 1 . .
H H13 0.304710 0.698295 0.351405 0.047 Uiso calc 1 . .
C C14 0.1180(3) 0.7325(3) 0.34211(18) 0.0552(8) Uani d 1 . .
H H14 0.084287 0.777354 0.378327 0.066 Uiso calc 1 . .
C C15 0.0380(3) 0.7137(3) 0.30551(19) 0.0542(8) Uani d 1 . .
H H15 -0.051535 0.744747 0.317093 0.065 Uiso calc 1 . .
C C16 0.0857(3) 0.6503(2) 0.25212(16) 0.0466(7) Uani d 1 . .
H H16 0.029232 0.638994 0.226574 0.056 Uiso calc 1 . .
C C17 0.2157(2) 0.6029(2) 0.23566(14) 0.0361(5) Uani d 1 . .
H H17 0.248515 0.558877 0.198995 0.043 Uiso calc 1 . .
C C18 0.4746(2) 0.39794(18) 0.30230(11) 0.0266(4) Uani d 1 . .
C C19 0.3732(2) 0.3427(2) 0.31481(13) 0.0341(5) Uani d 1 . .
H H19 0.294997 0.386253 0.300264 0.041 Uiso calc 1 . .
C C20 0.3866(3) 0.2238(2) 0.34863(15) 0.0441(6) Uani d 1 . .
H H20 0.317117 0.186264 0.357386 0.053 Uiso calc 1 . .
C C21 0.5001(3) 0.1597(2) 0.36959(15) 0.0456(6) Uani d 1 . .
H H21 0.508241 0.078380 0.392631 0.055 Uiso calc 1 . .
C C22 0.6015(3) 0.2129(2) 0.35729(14) 0.0392(6) Uani d 1 . .
H H22 0.679874 0.168408 0.371245 0.047 Uiso calc 1 . .
C C23 0.5885(2) 0.3322(2) 0.32435(12) 0.0320(5) Uani d 1 . .
H H23 0.657805 0.369377 0.316742 0.038 Uiso calc 1 . .
C C24 0.5243(2) 0.55625(18) 0.16145(11) 0.0243(4) Uani d 1 . .
C C25 0.5973(2) 0.44968(18) 0.14161(12) 0.0296(5) Uani d 1 . .
H H25 0.606124 0.378626 0.178051 0.035 Uiso calc 1 . .
C C26 0.6548(2) 0.44769(19) 0.07134(13) 0.0318(5) Uani d 1 . .
H H26 0.705065 0.375593 0.059754 0.038 Uiso calc 1 . .
C C27 0.6414(2) 0.55037(19) 0.01533(12) 0.0276(4) Uani d 1 . .
C C28 0.7005(2) 0.5490(2) -0.05799(13) 0.0337(5) Uani d 1 . .
H H28 0.752620 0.477606 -0.069815 0.040 Uiso calc 1 . .
C C29 0.6840(2) 0.6483(2) -0.11203(13) 0.0374(5) Uani d 1 . .
H H29 0.723057 0.645963 -0.161174 0.045 Uiso calc 1 . .
C C30 0.6085(2) 0.7542(2) -0.09424(13) 0.0365(5) Uani d 1 . .
H H30 0.596211 0.823211 -0.131894 0.044 Uiso calc 1 . .
C C31 0.5526(2) 0.75977(19) -0.02406(12) 0.0309(5) Uani d 1 . .
H H31 0.503746 0.832904 -0.013437 0.037 Uiso calc 1 . .
C C32 0.5665(2) 0.65773(18) 0.03351(12) 0.0256(4) Uani d 1 . .
C C33 0.51047(19) 0.66023(17) 0.10805(11) 0.0235(4) Uani d 1 . .
C C34 0.4357(2) 0.77523(17) 0.12693(11) 0.0241(4) Uani d 1 . .
C C35 0.3088(2) 0.82112(18) 0.11203(12) 0.0268(4) Uani d 1 . .
C C36 0.2569(2) 0.7700(2) 0.07216(13) 0.0338(5) Uani d 1 . .
H H36 0.307790 0.703809 0.053533 0.041 Uiso calc 1 . .
C C37 0.1346(2) 0.8146(2) 0.06010(15) 0.0420(6) Uani d 1 . .
H H37 0.102470 0.780268 0.032181 0.050 Uiso calc 1 . .
C C38 0.0562(2) 0.9105(2) 0.08860(15) 0.0435(6) Uani d 1 . .
H H38 -0.029242 0.939398 0.080986 0.052 Uiso calc 1 . .
C C39 0.1025(2) 0.9621(2) 0.12712(14) 0.0381(6) Uani d 1 . .
H H39 0.048872 1.026863 0.146300 0.046 Uiso calc 1 . .
C C40 0.2301(2) 0.92007(19) 0.13892(13) 0.0307(5) Uani d 1 . .
C C41 0.2792(2) 0.97396(19) 0.17794(14) 0.0333(5) Uani d 1 . .
H H41 0.225658 1.037903 0.197994 0.040 Uiso calc 1 . .
C C42 0.4029(2) 0.93498(18) 0.18709(13) 0.0295(5) Uani d 1 . .
H H42 0.435784 0.974729 0.211457 0.035 Uiso calc 1 . .
C C43 0.48368(19) 0.83600(17) 0.16087(11) 0.0245(4) Uani d 1 . .
C C44 0.6869(2) 0.91244(18) 0.19117(12) 0.0267(4) Uani d 1 . .
C C45 0.6744(2) 1.0155(2) 0.13707(14) 0.0354(5) Uani d 1 . .
H H45 0.635848 1.020588 0.097800 0.043 Uiso calc 1 . .
C C46 0.7179(3) 1.1107(2) 0.14025(16) 0.0430(6) Uani d 1 . .
H H46 0.707862 1.181194 0.103441 0.052 Uiso calc 1 . .
C C47 0.7756(2) 1.1042(2) 0.19639(16) 0.0417(6) Uani d 1 . .
H H47 0.805273 1.169865 0.198170 0.050 Uiso calc 1 . .
C C48 0.7899(2) 1.0022(2) 0.24981(15) 0.0390(6) Uani d 1 . .
H H48 0.830548 0.997026 0.288252 0.047 Uiso calc 1 . .
C C49 0.7450(2) 0.9068(2) 0.24750(13) 0.0317(5) Uani d 1 . .
H H49 0.754179 0.837001 0.284852 0.038 Uiso calc 1 . .
C C50 0.7604(2) 0.72561(19) 0.11739(12) 0.0281(4) Uani d 1 . .
C C51 0.8427(2) 0.6178(2) 0.13775(14) 0.0334(5) Uani d 1 . .
H H51 0.828843 0.573848 0.186647 0.040 Uiso calc 1 . .
C C52 0.9446(2) 0.5746(2) 0.08702(16) 0.0433(6) Uani d 1 . .
H H52 1.001765 0.501920 0.101331 0.052 Uiso calc 1 . .
C C53 0.9629(3) 0.6372(2) 0.01556(16) 0.0447(6) Uani d 1 . .
H H53 1.032748 0.607436 -0.019264 0.054 Uiso calc 1 . .
C C54 0.8796(3) 0.7436(2) -0.00559(15) 0.0413(6) Uani d 1 . .
H H54 0.891365 0.785505 -0.055008 0.050 Uiso calc 1 . .
C C55 0.7796(2) 0.7883(2) 0.04540(13) 0.0339(5) Uani d 1 . .
H H55 0.723917 0.862001 0.031198 0.041 Uiso calc 1 . .
P P3 1.02147(7) 1.25216(8) 0.28585(5) 0.0563(2) Uani d 1 . .
F F1 0.9745(4) 1.1355(3) 0.3103(2) 0.1744(17) Uani d 1 . .
F F2 1.0270(3) 1.2431(3) 0.20562(15) 0.1062(9) Uani d 1 . .
F F3 0.8805(2) 1.3213(4) 0.2929(3) 0.205(2) Uani d 1 . .
F F4 1.0660(3) 1.3723(2) 0.25529(18) 0.1124(10) Uani d 1 . .
F F5 1.0179(4) 1.2625(4) 0.36346(16) 0.1668(17) Uani d 1 . .
F F6 1.1663(2) 1.1879(2) 0.27613(15) 0.0922(8) Uani d 1 . .

loop_
_atom_site_aniso_label
_atom_site_aniso_U_11
_atom_site_aniso_U_22
_atom_site_aniso_U_33
_atom_site_aniso_U_12
_atom_site_aniso_U_13
_atom_site_aniso_U_23
Cu1 0.02831(14) 0.02498(13) 0.02802(15) -0.00539(10) -0.00765(10) -0.00705(10)
P1 0.0252(3) 0.0224(2) 0.0265(3) -0.0054(2) -0.0064(2) -0.0058(2)
P2 0.0240(3) 0.0199(2) 0.0298(3) -0.00390(19) -0.0085(2) -0.0056(2)
N1 0.0369(10) 0.0335(10) 0.0291(10) -0.0136(8) -0.0081(8) -0.0047(8)
C1 0.0371(13) 0.0422(13) 0.0365(13) -0.0106(11) -0.0100(10) -0.0037(11)
C2 0.0452(15) 0.0568(17) 0.0506(17) -0.0124(13) -0.0222(13) 0.0004(13)
C3 0.067(2) 0.078(2) 0.0376(15) -0.0240(17) -0.0263(14) -0.0006(15)
C4 0.0581(18) 0.0674(19) 0.0327(14) -0.0196(15) -0.0117(12) -0.0125(13)
C5 0.0454(14) 0.0421(13) 0.0287(12) -0.0210(11) -0.0064(10) -0.0069(10)
C6 0.0420(13) 0.0433(13) 0.0320(12) -0.0171(11) -0.0027(10) -0.0164(10)
C7 0.0513(16) 0.0611(17) 0.0348(14) -0.0249(14) -0.0003(12) -0.0145(12)
C8 0.0452(16) 0.078(2) 0.0481(17) -0.0217(15) 0.0064(13) -0.0274(16)
C9 0.0463(16) 0.0584(18) 0.0633(19) -0.0070(13) -0.0018(14) -0.0345(16)
C10 0.0544(17) 0.0395(14) 0.0523(17) -0.0076(12) -0.0030(13) -0.0181(12)
C11 0.0471(15) 0.0381(13) 0.0380(13) -0.0134(11) 0.0011(11) -0.0158(11)
C12 0.0271(11) 0.0251(10) 0.0320(11) -0.0066(8) -0.0073(9) -0.0031(9)
C13 0.0300(12) 0.0401(13) 0.0495(15) -0.0009(10) -0.0097(11) -0.0188(11)
C14 0.0348(14) 0.0599(18) 0.070(2) 0.0047(13) -0.0064(13) -0.0314(16)
C15 0.0266(13) 0.0537(17) 0.077(2) 0.0001(11) -0.0110(13) -0.0136(15)
C16 0.0351(13) 0.0482(15) 0.0586(17) -0.0134(11) -0.0205(12) -0.0006(13)
C17 0.0355(12) 0.0345(12) 0.0406(13) -0.0107(10) -0.0128(10) -0.0038(10)
C18 0.0333(11) 0.0239(10) 0.0236(10) -0.0061(8) -0.0071(8) -0.0058(8)
C19 0.0392(13) 0.0309(11) 0.0357(12) -0.0114(10) -0.0135(10) -0.0037(10)
C20 0.0550(16) 0.0324(13) 0.0496(16) -0.0190(12) -0.0164(13) -0.0015(11)
C21 0.0637(18) 0.0249(11) 0.0479(15) -0.0093(11) -0.0175(13) -0.0020(11)
C22 0.0446(14) 0.0306(12) 0.0398(14) 0.0021(10) -0.0150(11) -0.0077(10)
C23 0.0334(12) 0.0297(11) 0.0329(12) -0.0046(9) -0.0077(9) -0.0081(9)
C24 0.0255(10) 0.0226(10) 0.0261(10) -0.0060(8) -0.0073(8) -0.0046(8)
C25 0.0360(12) 0.0208(10) 0.0301(11) -0.0051(8) -0.0071(9) -0.0034(8)
C26 0.0379(12) 0.0209(10) 0.0344(12) -0.0034(9) -0.0043(10) -0.0085(9)
C27 0.0290(11) 0.0249(10) 0.0303(11) -0.0075(8) -0.0057(9) -0.0070(8)
C28 0.0360(12) 0.0292(11) 0.0351(12) -0.0078(9) -0.0022(10) -0.0097(9)
C29 0.0465(14) 0.0387(13) 0.0271(12) -0.0146(11) -0.0026(10) -0.0069(10)
C30 0.0443(14) 0.0311(12) 0.0329(12) -0.0105(10) -0.0103(10) -0.0004(10)
C31 0.0365(12) 0.0250(10) 0.0313(12) -0.0059(9) -0.0109(9) -0.0034(9)
C32 0.0270(10) 0.0228(10) 0.0294(11) -0.0063(8) -0.0085(8) -0.0059(8)
C33 0.0227(10) 0.0212(9) 0.0298(11) -0.0051(7) -0.0100(8) -0.0058(8)
C34 0.0256(10) 0.0206(9) 0.0256(10) -0.0046(8) -0.0070(8) -0.0027(8)
C35 0.0259(10) 0.0226(10) 0.0307(11) -0.0053(8) -0.0098(9) -0.0004(8)
C36 0.0337(12) 0.0323(11) 0.0381(13) -0.0093(9) -0.0133(10) -0.0043(10)
C37 0.0388(14) 0.0469(14) 0.0457(15) -0.0146(11) -0.0212(11) -0.0022(12)
C38 0.0257(12) 0.0451(14) 0.0549(16) -0.0061(10) -0.0176(11) 0.0037(12)
C39 0.0252(11) 0.0326(12) 0.0487(15) -0.0015(9) -0.0088(10) 0.0000(11)
C40 0.0251(11) 0.0245(10) 0.0375(12) -0.0037(8) -0.0062(9) -0.0005(9)
C41 0.0277(11) 0.0250(10) 0.0448(14) -0.0005(9) -0.0046(10) -0.0113(10)
C42 0.0299(11) 0.0228(10) 0.0381(12) -0.0052(8) -0.0075(9) -0.0101(9)
C43 0.0234(10) 0.0206(9) 0.0289(11) -0.0032(8) -0.0075(8) -0.0039(8)
C44 0.0236(10) 0.0228(10) 0.0340(11) -0.0035(8) -0.0056(8) -0.0081(8)
C45 0.0412(13) 0.0266(11) 0.0421(13) -0.0095(10) -0.0149(11) -0.0051(10)
C46 0.0479(15) 0.0261(11) 0.0538(16) -0.0125(10) -0.0090(12) -0.0036(11)
C47 0.0362(13) 0.0339(12) 0.0627(17) -0.0137(10) -0.0040(12) -0.0221(12)
C48 0.0338(12) 0.0431(14) 0.0499(15) -0.0097(10) -0.0115(11) -0.0215(12)
C49 0.0286(11) 0.0321(11) 0.0364(12) -0.0061(9) -0.0085(9) -0.0092(9)
C50 0.0246(10) 0.0259(10) 0.0375(12) -0.0053(8) -0.0091(9) -0.0101(9)
C51 0.0319(12) 0.0288(11) 0.0419(13) -0.0029(9) -0.0120(10) -0.0108(10)
C52 0.0337(13) 0.0367(13) 0.0615(18) 0.0017(10) -0.0098(12) -0.0232(12)
C53 0.0363(13) 0.0465(15) 0.0574(17) -0.0117(11) 0.0035(12) -0.0304(13)
C54 0.0427(14) 0.0446(14) 0.0404(14) -0.0197(11) 0.0016(11) -0.0148(11)
C55 0.0330(12) 0.0323(11) 0.0371(13) -0.0086(9) -0.0062(10) -0.0079(10)
P3 0.0372(4) 0.0652(5) 0.0755(6) -0.0198(3) 0.0079(4) -0.0393(4)
F1 0.219(4) 0.149(3) 0.188(4) -0.143(3) 0.009(3) -0.035(3)
F2 0.1035(19) 0.133(2) 0.108(2) -0.0057(16) -0.0467(16) -0.0626(18)
F3 0.0350(13) 0.243(4) 0.396(7) 0.0044(19) -0.005(2) -0.231(5)
F4 0.110(2) 0.0708(15) 0.163(3) -0.0358(14) 0.0035(18) -0.0482(17)
F5 0.188(4) 0.269(5) 0.0747(18) -0.103(3) 0.032(2) -0.090(3)
F6 0.0706(14) 0.0966(17) 0.127(2) 0.0149(12) -0.0464(14) -0.0604(16)

loop_
_atom_type_symbol
_atom_type_description
_atom_type_scat_dispersion_real
_atom_type_scat_dispersion_imag
_atom_type_scat_source
C C 0.0033 0.0016 'International Tables Vol C Tables 4.2.6.8 and 6.1.1.4'
H H 0.0000 0.0000 'International Tables Vol C Tables 4.2.6.8 and 6.1.1.4'
Cu Cu 0.3201 1.2651 'International Tables Vol C Tables 4.2.6.8 and 6.1.1.4'
F F 0.0171 0.0103 'International Tables Vol C Tables 4.2.6.8 and 6.1.1.4'
N N 0.0061 0.0033 'International Tables Vol C Tables 4.2.6.8 and 6.1.1.4'
P P 0.1023 0.0942 'International Tables Vol C Tables 4.2.6.8 and 6.1.1.4'

loop_
_geom_angle_atom_site_label_1
_geom_angle_atom_site_label_2
_geom_angle_atom_site_label_3
_geom_angle_site_symmetry_1
_geom_angle_site_symmetry_3
_geom_angle
_geom_angle_publ_flag
P2 Cu1 P1 . . 102.00(2) y
N1 Cu1 P1 . . 132.33(6) y
N1 Cu1 P2 . . 125.25(6) y
C12 P1 Cu1 . . 115.72(7) ?
C12 P1 C18 . . 103.97(10) ?
C12 P1 C24 . . 107.25(10) ?
C18 P1 Cu1 . . 116.77(7) ?
C18 P1 C24 . . 104.16(9) ?
C24 P1 Cu1 . . 108.05(7) ?
C43 P2 Cu1 . . 102.01(7) ?
C44 P2 Cu1 . . 121.80(8) ?
C44 P2 C43 . . 104.64(9) ?
C50 P2 Cu1 . . 115.30(7) ?
C50 P2 C43 . . 110.11(10) ?
C50 P2 C44 . . 102.35(10) ?
C1 N1 Cu1 . . 118.94(16) ?
C1 N1 C5 . . 118.6(2) ?
C5 N1 Cu1 . . 122.39(17) ?
N1 C1 H1 . . 118.5 ?
N1 C1 C2 . . 123.1(3) ?
C2 C1 H1 . . 118.5 ?
C1 C2 H2 . . 120.8 ?
C1 C2 C3 . . 118.3(3) ?
C3 C2 H2 . . 120.8 ?
C2 C3 H3 . . 120.4 ?
C4 C3 C2 . . 119.3(3) ?
C4 C3 H3 . . 120.4 ?
C3 C4 H4 . . 120.0 ?
C3 C4 C5 . . 120.0(3) ?
C5 C4 H4 . . 120.0 ?
N1 C5 C4 . . 120.7(3) ?
N1 C5 C6 . . 118.5(2) ?
C4 C5 C6 . . 120.9(2) ?
C7 C6 C5 . . 120.3(2) ?
C11 C6 C5 . . 121.1(2) ?
C11 C6 C7 . . 118.6(3) ?
C6 C7 H7 . . 119.8 ?
C8 C7 C6 . . 120.5(3) ?
C8 C7 H7 . . 119.8 ?
C7 C8 H8 . . 119.8 ?
C9 C8 C7 . . 120.4(3) ?
C9 C8 H8 . . 119.8 ?
C8 C9 H9 . . 120.1 ?
C8 C9 C10 . . 119.9(3) ?
C10 C9 H9 . . 120.1 ?
C9 C10 H10 . . 120.0 ?
C9 C10 C11 . . 120.0(3) ?
C11 C10 H10 . . 120.0 ?
C6 C11 H11 . . 119.7 ?
C10 C11 C6 . . 120.6(2) ?
C10 C11 H11 . . 119.7 ?
C13 C12 P1 . . 117.66(17) ?
C13 C12 C17 . . 119.3(2) ?
C17 C12 P1 . . 122.93(18) ?
C12 C13 H13 . . 119.9 ?
C12 C13 C14 . . 120.2(2) ?
C14 C13 H13 . . 119.9 ?
C13 C14 H14 . . 120.1 ?
C15 C14 C13 . . 119.7(3) ?
C15 C14 H14 . . 120.1 ?
C14 C15 H15 . . 119.6 ?
C14 C15 C16 . . 120.8(3) ?
C16 C15 H15 . . 119.6 ?
C15 C16 H16 . . 120.0 ?
C15 C16 C17 . . 120.0(3) ?
C17 C16 H16 . . 120.0 ?
C12 C17 H17 . . 120.1 ?
C16 C17 C12 . . 119.9(2) ?
C16 C17 H17 . . 120.1 ?
C19 C18 P1 . . 123.94(17) ?
C19 C18 C23 . . 119.0(2) ?
C23 C18 P1 . . 117.04(17) ?
C18 C19 H19 . . 120.1 ?
C20 C19 C18 . . 119.8(2) ?
C20 C19 H19 . . 120.1 ?
C19 C20 H20 . . 119.8 ?
C21 C20 C19 . . 120.5(2) ?
C21 C20 H20 . . 119.8 ?
C20 C21 H21 . . 119.8 ?
C22 C21 C20 . . 120.4(2) ?
C22 C21 H21 . . 119.8 ?
C21 C22 H22 . . 120.2 ?
C21 C22 C23 . . 119.6(2) ?
C23 C22 H22 . . 120.2 ?
C18 C23 H23 . . 119.7 ?
C22 C23 C18 . . 120.7(2) ?
C22 C23 H23 . . 119.7 ?
C25 C24 P1 . . 117.68(15) ?
C33 C24 P1 . . 122.34(16) ?
C33 C24 C25 . . 119.53(19) ?
C24 C25 H25 . . 119.5 ?
C26 C25 C24 . . 121.1(2) ?
C26 C25 H25 . . 119.5 ?
C25 C26 H26 . . 119.3 ?
C25 C26 C27 . . 121.3(2) ?
C27 C26 H26 . . 119.3 ?
C26 C27 C28 . . 121.7(2) ?
C26 C27 C32 . . 118.7(2) ?
C28 C27 C32 . . 119.6(2) ?
C27 C28 H28 . . 119.4 ?
C29 C28 C27 . . 121.1(2) ?
C29 C28 H28 . . 119.4 ?
C28 C29 H29 . . 120.3 ?
C28 C29 C30 . . 119.3(2) ?
C30 C29 H29 . . 120.3 ?
C29 C30 H30 . . 119.4 ?
C31 C30 C29 . . 121.3(2) ?
C31 C30 H30 . . 119.4 ?
C30 C31 H31 . . 119.5 ?
C30 C31 C32 . . 120.9(2) ?
C32 C31 H31 . . 119.5 ?
C27 C32 C31 . . 117.7(2) ?
C27 C32 C33 . . 119.64(19) ?
C31 C32 C33 . . 122.63(19) ?
C24 C33 C32 . . 119.62(18) ?
C24 C33 C34 . . 121.20(19) ?
C32 C33 C34 . . 119.17(18) ?
C35 C34 C33 . . 118.92(18) ?
C43 C34 C33 . . 121.99(18) ?
C43 C34 C35 . . 119.04(18) ?
C36 C35 C34 . . 122.5(2) ?
C36 C35 C40 . . 117.9(2) ?
C40 C35 C34 . . 119.6(2) ?
C35 C36 H36 . . 119.5 ?
C37 C36 C35 . . 121.1(2) ?
C37 C36 H36 . . 119.5 ?
C36 C37 H37 . . 119.7 ?
C36 C37 C38 . . 120.6(2) ?
C38 C37 H37 . . 119.7 ?
C37 C38 H38 . . 119.9 ?
C39 C38 C37 . . 120.1(2) ?
C39 C38 H38 . . 119.9 ?
C38 C39 H39 . . 119.7 ?
C38 C39 C40 . . 120.7(2) ?
C40 C39 H39 . . 119.7 ?
C35 C40 C39 . . 119.6(2) ?
C41 C40 C35 . . 119.4(2) ?
C41 C40 C39 . . 121.0(2) ?
C40 C41 H41 . . 119.8 ?
C42 C41 C40 . . 120.4(2) ?
C42 C41 H41 . . 119.8 ?
C41 C42 H42 . . 119.4 ?
C41 C42 C43 . . 121.2(2) ?
C43 C42 H42 . . 119.4 ?
C34 C43 P2 . . 123.19(15) ?
C34 C43 C42 . . 119.91(19) ?
C42 C43 P2 . . 115.93(16) ?
C45 C44 P2 . . 123.24(17) ?
C49 C44 P2 . . 117.96(17) ?
C49 C44 C45 . . 118.7(2) ?
C44 C45 H45 . . 119.9 ?
C46 C45 C44 . . 120.2(2) ?
C46 C45 H45 . . 119.9 ?
C45 C46 H46 . . 119.7 ?
C47 C46 C45 . . 120.6(2) ?
C47 C46 H46 . . 119.7 ?
C46 C47 H47 . . 120.1 ?
C48 C47 C46 . . 119.8(2) ?
C48 C47 H47 . . 120.1 ?
C47 C48 H48 . . 120.0 ?
C47 C48 C49 . . 120.0(2) ?
C49 C48 H48 . . 120.0 ?
C44 C49 C48 . . 120.7(2) ?
C44 C49 H49 . . 119.6 ?
C48 C49 H49 . . 119.6 ?
C51 C50 P2 . . 116.76(18) ?
C55 C50 P2 . . 123.56(17) ?
C55 C50 C51 . . 119.6(2) ?
C50 C51 H51 . . 119.9 ?
C52 C51 C50 . . 120.3(2) ?
C52 C51 H51 . . 119.9 ?
C51 C52 H52 . . 120.1 ?
C53 C52 C51 . . 119.9(2) ?
C53 C52 H52 . . 120.1 ?
C52 C53 H53 . . 119.9 ?
C52 C53 C54 . . 120.3(2) ?
C54 C53 H53 . . 119.9 ?
C53 C54 H54 . . 120.0 ?
C55 C54 C53 . . 119.9(3) ?
C55 C54 H54 . . 120.0 ?
C50 C55 H55 . . 120.0 ?
C54 C55 C50 . . 120.1(2) ?
C54 C55 H55 . . 120.0 ?
F1 P3 F2 . . 85.6(2) ?
F1 P3 F3 . . 89.5(2) ?
F1 P3 F4 . . 175.6(2) ?
F1 P3 F5 . . 95.4(2) ?
F1 P3 F6 . . 93.2(2) ?
F3 P3 F2 . . 91.8(2) ?
F3 P3 F4 . . 89.1(2) ?
F3 P3 F6 . . 177.1(2) ?
F4 P3 F2 . . 90.29(17) ?
F5 P3 F2 . . 178.9(2) ?
F5 P3 F3 . . 88.6(3) ?
F5 P3 F4 . . 88.7(2) ?
F5 P3 F6 . . 92.16(19) ?
F6 P3 F2 . . 87.38(14) ?
F6 P3 F4 . . 88.12(15) ?

loop_
_geom_bond_atom_site_label_1
_geom_bond_atom_site_label_2
_geom_bond_site_symmetry_2
_geom_bond_distance
_geom_bond_publ_flag
Cu1 P1 . 2.2580(6) y
Cu1 P2 . 2.2521(6) y
Cu1 N1 . 1.9813(19) y
P1 C12 . 1.812(2) ?
P1 C18 . 1.827(2) ?
P1 C24 . 1.842(2) ?
P2 C43 . 1.830(2) ?
P2 C44 . 1.827(2) ?
P2 C50 . 1.817(2) ?
N1 C1 . 1.345(3) ?
N1 C5 . 1.353(3) ?
C1 H1 . 0.9500 ?
C1 C2 . 1.378(4) ?
C2 H2 . 0.9500 ?
C2 C3 . 1.380(5) ?
C3 H3 . 0.9500 ?
C3 C4 . 1.375(4) ?
C4 H4 . 0.9500 ?
C4 C5 . 1.391(4) ?
C5 C6 . 1.481(4) ?
C6 C7 . 1.394(4) ?
C6 C11 . 1.392(4) ?
C7 H7 . 0.9500 ?
C7 C8 . 1.383(4) ?
C8 H8 . 0.9500 ?
C8 C9 . 1.374(5) ?
C9 H9 . 0.9500 ?
C9 C10 . 1.383(4) ?
C10 H10 . 0.9500 ?
C10 C11 . 1.386(4) ?
C11 H11 . 0.9500 ?
C12 C13 . 1.389(3) ?
C12 C17 . 1.394(3) ?
C13 H13 . 0.9500 ?
C13 C14 . 1.391(4) ?
C14 H14 . 0.9500 ?
C14 C15 . 1.369(4) ?
C15 H15 . 0.9500 ?
C15 C16 . 1.377(4) ?
C16 H16 . 0.9500 ?
C16 C17 . 1.384(4) ?
C17 H17 . 0.9500 ?
C18 C19 . 1.391(3) ?
C18 C23 . 1.397(3) ?
C19 H19 . 0.9500 ?
C19 C20 . 1.390(3) ?
C20 H20 . 0.9500 ?
C20 C21 . 1.380(4) ?
C21 H21 . 0.9500 ?
C21 C22 . 1.377(4) ?
C22 H22 . 0.9500 ?
C22 C23 . 1.389(3) ?
C23 H23 . 0.9500 ?
C24 C25 . 1.420(3) ?
C24 C33 . 1.392(3) ?
C25 H25 . 0.9500 ?
C25 C26 . 1.359(3) ?
C26 H26 . 0.9500 ?
C26 C27 . 1.409(3) ?
C27 C28 . 1.414(3) ?
C27 C32 . 1.421(3) ?
C28 H28 . 0.9500 ?
C28 C29 . 1.365(3) ?
C29 H29 . 0.9500 ?
C29 C30 . 1.405(3) ?
C30 H30 . 0.9500 ?
C30 C31 . 1.362(3) ?
C31 H31 . 0.9500 ?
C31 C32 . 1.422(3) ?
C32 C33 . 1.432(3) ?
C33 C34 . 1.503(3) ?
C34 C35 . 1.436(3) ?
C34 C43 . 1.388(3) ?
C35 C36 . 1.418(3) ?
C35 C40 . 1.420(3) ?
C36 H36 . 0.9500 ?
C36 C37 . 1.368(3) ?
C37 H37 . 0.9500 ?
C37 C38 . 1.405(4) ?
C38 H38 . 0.9500 ?
C38 C39 . 1.361(4) ?
C39 H39 . 0.9500 ?
C39 C40 . 1.420(3) ?
C40 C41 . 1.409(3) ?
C41 H41 . 0.9500 ?
C41 C42 . 1.362(3) ?
C42 H42 . 0.9500 ?
C42 C43 . 1.421(3) ?
C44 C45 . 1.391(3) ?
C44 C49 . 1.389(3) ?
C45 H45 . 0.9500 ?
C45 C46 . 1.384(3) ?
C46 H46 . 0.9500 ?
C46 C47 . 1.379(4) ?
C47 H47 . 0.9500 ?
C47 C48 . 1.377(4) ?
C48 H48 . 0.9500 ?
C48 C49 . 1.389(3) ?
C49 H49 . 0.9500 ?
C50 C51 . 1.392(3) ?
C50 C55 . 1.390(3) ?
C51 H51 . 0.9500 ?
C51 C52 . 1.385(3) ?
C52 H52 . 0.9500 ?
C52 C53 . 1.381(4) ?
C53 H53 . 0.9500 ?
C53 C54 . 1.389(4) ?
C54 H54 . 0.9500 ?
C54 C55 . 1.384(3) ?
C55 H55 . 0.9500 ?
P3 F1 . 1.543(3) ?
P3 F2 . 1.586(3) ?
P3 F3 . 1.548(3) ?
P3 F4 . 1.568(3) ?
P3 F5 . 1.545(3) ?
P3 F6 . 1.566(2) ?

loop_
_geom_torsion_atom_site_label_1
_geom_torsion_atom_site_label_2
_geom_torsion_atom_site_label_3
_geom_torsion_atom_site_label_4
_geom_torsion_site_symmetry_1
_geom_torsion_site_symmetry_2
_geom_torsion_site_symmetry_3
_geom_torsion_site_symmetry_4
_geom_torsion
_geom_torsion_publ_flag
Cu1 P1 C12 C13 . . . . -25.1(2) ?
Cu1 P1 C12 C17 . . . . 158.30(17) ?
Cu1 P1 C18 C19 . . . . 150.97(17) ?
Cu1 P1 C18 C23 . . . . -28.31(19) ?
Cu1 P1 C24 C25 . . . . 104.33(16) ?
Cu1 P1 C24 C33 . . . . -68.02(18) ?
Cu1 P2 C43 C34 . . . . -77.07(18) ?
Cu1 P2 C43 C42 . . . . 91.59(16) ?
Cu1 P2 C44 C45 . . . . -157.41(17) ?
Cu1 P2 C44 C49 . . . . 25.9(2) ?
Cu1 P2 C50 C51 . . . . -20.53(19) ?
Cu1 P2 C50 C55 . . . . 163.42(16) ?
Cu1 N1 C1 C2 . . . . -177.4(2) ?
Cu1 N1 C5 C4 . . . . 176.7(2) ?
Cu1 N1 C5 C6 . . . . -4.5(3) ?
P1 C12 C13 C14 . . . . -176.1(2) ?
P1 C12 C17 C16 . . . . 176.01(19) ?
P1 C18 C19 C20 . . . . -179.43(19) ?
P1 C18 C23 C22 . . . . -179.70(18) ?
P1 C24 C25 C26 . . . . -172.08(18) ?
P1 C24 C33 C32 . . . . 174.29(15) ?
P1 C24 C33 C34 . . . . -6.8(3) ?
P2 C44 C45 C46 . . . . -177.46(19) ?
P2 C44 C49 C48 . . . . 176.79(18) ?
P2 C50 C51 C52 . . . . -174.83(19) ?
P2 C50 C55 C54 . . . . 176.11(18) ?
N1 C1 C2 C3 . . . . 0.3(4) ?
N1 C5 C6 C7 . . . . 130.8(2) ?
N1 C5 C6 C11 . . . . -52.0(3) ?
C1 N1 C5 C4 . . . . -0.8(4) ?
C1 N1 C5 C6 . . . . 178.1(2) ?
C1 C2 C3 C4 . . . . -0.2(5) ?
C2 C3 C4 C5 . . . . -0.4(5) ?
C3 C4 C5 N1 . . . . 0.9(4) ?
C3 C4 C5 C6 . . . . -177.9(3) ?
C4 C5 C6 C7 . . . . -50.4(4) ?
C4 C5 C6 C11 . . . . 126.9(3) ?
C5 N1 C1 C2 . . . . 0.2(4) ?
C5 C6 C7 C8 . . . . 176.8(2) ?
C5 C6 C11 C10 . . . . -176.7(2) ?
C6 C7 C8 C9 . . . . -0.3(4) ?
C7 C6 C11 C10 . . . . 0.6(4) ?
C7 C8 C9 C10 . . . . 1.0(5) ?
C8 C9 C10 C11 . . . . -0.9(4) ?
C9 C10 C11 C6 . . . . 0.1(4) ?
C11 C6 C7 C8 . . . . -0.5(4) ?
C12 P1 C18 C19 . . . . 22.2(2) ?
C12 P1 C18 C23 . . . . -157.08(17) ?
C12 P1 C24 C25 . . . . -130.29(17) ?
C12 P1 C24 C33 . . . . 57.36(19) ?
C12 C13 C14 C15 . . . . 0.1(5) ?
C13 C12 C17 C16 . . . . -0.5(4) ?
C13 C14 C15 C16 . . . . -1.0(5) ?
C14 C15 C16 C17 . . . . 1.1(5) ?
C15 C16 C17 C12 . . . . -0.3(4) ?
C17 C12 C13 C14 . . . . 0.6(4) ?
C18 P1 C12 C13 . . . . 104.30(19) ?
C18 P1 C12 C17 . . . . -72.3(2) ?
C18 P1 C24 C25 . . . . -20.48(19) ?
C18 P1 C24 C33 . . . . 167.17(17) ?
C18 C19 C20 C21 . . . . -0.4(4) ?
C19 C18 C23 C22 . . . . 1.0(3) ?
C19 C20 C21 C22 . . . . 0.1(4) ?
C20 C21 C22 C23 . . . . 0.8(4) ?
C21 C22 C23 C18 . . . . -1.3(4) ?
C23 C18 C19 C20 . . . . -0.2(3) ?
C24 P1 C12 C13 . . . . -145.76(19) ?
C24 P1 C12 C17 . . . . 37.7(2) ?
C24 P1 C18 C19 . . . . -90.0(2) ?
C24 P1 C18 C23 . . . . 90.72(18) ?
C24 C25 C26 C27 . . . . -1.7(4) ?
C24 C33 C34 C35 . . . . -103.1(2) ?
C24 C33 C34 C43 . . . . 74.3(3) ?
C25 C24 C33 C32 . . . . 2.1(3) ?
C25 C24 C33 C34 . . . . -179.03(19) ?
C25 C26 C27 C28 . . . . -179.7(2) ?
C25 C26 C27 C32 . . . . 0.3(3) ?
C26 C27 C28 C29 . . . . 178.2(2) ?
C26 C27 C32 C31 . . . . -179.0(2) ?
C26 C27 C32 C33 . . . . 2.3(3) ?
C27 C28 C29 C30 . . . . 1.0(4) ?
C27 C32 C33 C24 . . . . -3.4(3) ?
C27 C32 C33 C34 . . . . 177.63(19) ?
C28 C27 C32 C31 . . . . 1.0(3) ?
C28 C27 C32 C33 . . . . -177.7(2) ?
C28 C29 C30 C31 . . . . 0.7(4) ?
C29 C30 C31 C32 . . . . -1.5(4) ?
C30 C31 C32 C27 . . . . 0.6(3) ?
C30 C31 C32 C33 . . . . 179.3(2) ?
C31 C32 C33 C24 . . . . 177.9(2) ?
C31 C32 C33 C34 . . . . -1.0(3) ?
C32 C27 C28 C29 . . . . -1.8(3) ?
C32 C33 C34 C35 . . . . 75.8(3) ?
C32 C33 C34 C43 . . . . -106.8(2) ?
C33 C24 C25 C26 . . . . 0.5(3) ?
C33 C34 C35 C36 . . . . -7.9(3) ?
C33 C34 C35 C40 . . . . 170.90(19) ?
C33 C34 C43 P2 . . . . -2.7(3) ?
C33 C34 C43 C42 . . . . -170.9(2) ?
C34 C35 C36 C37 . . . . 178.7(2) ?
C34 C35 C40 C39 . . . . -177.1(2) ?
C34 C35 C40 C41 . . . . 1.9(3) ?
C35 C34 C43 P2 . . . . 174.77(16) ?
C35 C34 C43 C42 . . . . 6.5(3) ?
C35 C36 C37 C38 . . . . -1.6(4) ?
C35 C40 C41 C42 . . . . 2.9(3) ?
C36 C35 C40 C39 . . . . 1.8(3) ?
C36 C35 C40 C41 . . . . -179.2(2) ?
C36 C37 C38 C39 . . . . 1.6(4) ?
C37 C38 C39 C40 . . . . 0.1(4) ?
C38 C39 C40 C35 . . . . -1.8(4) ?
C38 C39 C40 C41 . . . . 179.2(2) ?
C39 C40 C41 C42 . . . . -178.1(2) ?
C40 C35 C36 C37 . . . . -0.1(3) ?
C40 C41 C42 C43 . . . . -3.1(4) ?
C41 C42 C43 P2 . . . . -170.81(18) ?
C41 C42 C43 C34 . . . . -1.8(3) ?
C43 P2 C44 C45 . . . . -42.9(2) ?
C43 P2 C44 C49 . . . . 140.42(17) ?
C43 P2 C50 C51 . . . . -135.26(17) ?
C43 P2 C50 C55 . . . . 48.7(2) ?
C43 C34 C35 C36 . . . . 174.5(2) ?
C43 C34 C35 C40 . . . . -6.6(3) ?
C44 P2 C43 C34 . . . . 155.17(18) ?
C44 P2 C43 C42 . . . . -36.18(19) ?
C44 P2 C50 C51 . . . . 113.91(18) ?
C44 P2 C50 C55 . . . . -62.1(2) ?
C44 C45 C46 C47 . . . . 0.9(4) ?
C45 C44 C49 C48 . . . . -0.1(3) ?
C45 C46 C47 C48 . . . . -0.1(4) ?
C46 C47 C48 C49 . . . . -0.8(4) ?
C47 C48 C49 C44 . . . . 0.8(4) ?
C49 C44 C45 C46 . . . . -0.8(4) ?
C50 P2 C43 C34 . . . . 45.8(2) ?
C50 P2 C43 C42 . . . . -145.51(16) ?
C50 P2 C44 C45 . . . . 72.0(2) ?
C50 P2 C44 C49 . . . . -104.68(18) ?
C50 C51 C52 C53 . . . . -1.5(4) ?
C51 C50 C55 C54 . . . . 0.2(3) ?
C51 C52 C53 C54 . . . . 0.1(4) ?
C52 C53 C54 C55 . . . . 1.5(4) ?
C53 C54 C55 C50 . . . . -1.6(4) ?
C55 C50 C51 C52 . . . . 1.4(3) ?
